data_2224326
loop_
_publ_author_name
'Aridoss, G.'
'Gayathri, D.'
'Park, Keun Soo'
'Kim, Jong Tae'
'Jeong, Yeon Tae'

_publ_section_title
;Ethyl
 4-hydroxy-2,6-diphenyl-1-(2-thiomorpholinopropanoyl)-1,2,5,6-tetrahydropyridine-3-carboxylate
;
_journal_coeditor_code IS2490
_journal_issue 12
_journal_name_full 'Acta Crystallographica Section E'
_journal_page_first o3180
_journal_page_last o3181
_journal_paper_doi 10.1107/S1600536809049186
_journal_volume 65
_journal_year 2009
_chemical_formula_iupac 'C27 H32 N2 O4 S'
_chemical_formula_moiety 'C27 H32 N2 O4 S'
_chemical_formula_sum 'C27 H32 N2 O4 S'
_chemical_formula_weight 480.61
_chemical_name_systematic
;
Ethyl 4-hydroxy-2,6-diphenyl-1-(2-thiomorpholinopropanoyl)-
1,2,5,6-tetrahydropyridine-3-carboxylate
;
_space_group_IT_number 2
_symmetry_cell_setting triclinic
_symmetry_space_group_name_Hall '-P 1'
_symmetry_space_group_name_H-M 'P -1'
_atom_sites_solution_hydrogens geom
_atom_sites_solution_primary direct
_atom_sites_solution_secondary difmap
_audit_creation_method SHELXL-97
_cell_angle_alpha 93.908(18)
_cell_angle_beta 104.941(15)
_cell_angle_gamma 106.819(16)
_cell_formula_units_Z 2
_cell_length_a 9.904(3)
_cell_length_b 11.400(4)
_cell_length_c 12.103(4)
_cell_measurement_reflns_used 5338
_cell_measurement_temperature 293(2)
_cell_measurement_theta_max 27.76
_cell_measurement_theta_min 2.25
_cell_volume 1248.7(7)
_computing_cell_refinement 'SAINT (Bruker, 2004)'
_computing_data_collection 'APEX2 (Bruker, 2004)'
_computing_data_reduction 'SAINT (Bruker, 2004)'
_computing_molecular_graphics 'PLATON (Spek, 2009)'
_computing_publication_material 'SHELXL97 (Sheldrick, 2008)'
_computing_structure_refinement 'SHELXL97 (Sheldrick, 2008)'
_computing_structure_solution 'SIR92 (Altomare <i>et al.</i>,  1994)'
_diffrn_ambient_temperature 293(2)
_diffrn_measured_fraction_theta_full 1.000
_diffrn_measured_fraction_theta_max 0.972
_diffrn_measurement_device_type 'Bruker Kappa APEXII CCD diffractometer'
_diffrn_measurement_method '\w and \f scan'
_diffrn_radiation_monochromator graphite
_diffrn_radiation_source 'fine-focus sealed tube'
_diffrn_radiation_type MoK\a
_diffrn_radiation_wavelength 0.71073
_diffrn_reflns_av_R_equivalents 0.0317
_diffrn_reflns_av_sigmaI/netI 0.0233
_diffrn_reflns_limit_h_max 12
_diffrn_reflns_limit_h_min -12
_diffrn_reflns_limit_k_max 14
_diffrn_reflns_limit_k_min -14
_diffrn_reflns_limit_l_max 15
_diffrn_reflns_limit_l_min -15
_diffrn_reflns_number 26182
_diffrn_reflns_theta_full 25.00
_diffrn_reflns_theta_max 27.76
_diffrn_reflns_theta_min 2.25
_diffrn_standards_decay_% 0
_exptl_absorpt_coefficient_mu 0.165
_exptl_absorpt_correction_T_max 0.9677
_exptl_absorpt_correction_T_min 0.9521
_exptl_absorpt_correction_type multi-scan
_exptl_absorpt_process_details '(<i>SADABS</i>; Bruker, 1999)'
_exptl_crystal_colour colorless
_exptl_crystal_density_diffrn 1.278
_exptl_crystal_density_method 'not measured'
_exptl_crystal_description block
_exptl_crystal_F_000 512
_exptl_crystal_size_max 0.30
_exptl_crystal_size_mid 0.25
_exptl_crystal_size_min 0.20
_refine_diff_density_max 0.212
_refine_diff_density_min -0.359
_refine_ls_extinction_method none
_refine_ls_goodness_of_fit_ref 1.005
_refine_ls_hydrogen_treatment constr
_refine_ls_matrix_type full
_refine_ls_number_parameters 309
_refine_ls_number_reflns 5707
_refine_ls_number_restraints 0
_refine_ls_restrained_S_all 1.005
_refine_ls_R_factor_all 0.0508
_refine_ls_R_factor_gt 0.0382
_refine_ls_shift/su_max 0.001
_refine_ls_shift/su_mean 0.000
_refine_ls_structure_factor_coef Fsqd
_refine_ls_weighting_details 'calc w=1/[\s^2^(Fo^2^)+(0.0614P)^2^+0.2715P] where P=(Fo^2^+2Fc^2^)/3'
_refine_ls_weighting_scheme calc
_refine_ls_wR_factor_gt 0.1067
_refine_ls_wR_factor_ref 0.1173
_reflns_number_gt 4543
_reflns_number_total 5707
_reflns_threshold_expression I>2sigma(I)
_cod_data_source_file is2490.cif
_cod_data_source_block I
_cod_depositor_comments
;
The following automatic conversions were performed:
'_symmetry_cell_setting' value 'Triclinic' changed to 'triclinic'
according to '/home/saulius/struct/CIF-dictionaries/cif_core.dic'
dictionary named 'cif_core.dic' version 2.4.1 from 2010-06-29.

Automatic conversion script
Id: cif_fix_enum 1527 2010-12-29 10:47:43Z saulius 

The following automatic conversions were performed:

'_symmetry_cell_setting' value 'Triclinic' changed to 'triclinic'
according to /home/saulius/struct/CIF-dictionaries/cif_core.dic
dictionary named 'cif_core.dic' version 2.4.1 from 2010-06-29.

Automatic conversion script
Id: cif_fix_values 1715 2011-07-08 13:25:40Z adriana 
;
_cod_database_code 2224326
_cod_database_fobs_code 2224326

loop_
_symmetry_equiv_pos_as_xyz
'x, y, z'
'-x, -y, -z'

loop_
_atom_site_type_symbol
_atom_site_label
_atom_site_fract_x
_atom_site_fract_y
_atom_site_fract_z
_atom_site_U_iso_or_equiv
_atom_site_adp_type
_atom_site_calc_flag
_atom_site_refinement_flags
_atom_site_occupancy
_atom_site_disorder_assembly
_atom_site_disorder_group
C C1 1.19148(14) 0.27730(12) 0.23357(11) 0.0347(3) Uani d . 1 . .
H H1 1.2819 0.2883 0.2959 0.042 Uiso calc R 1 . .
C C2 1.22176(15) 0.24683(13) 0.12043(12) 0.0400(3) Uani d . 1 . .
H H2A 1.2817 0.3218 0.1013 0.048 Uiso calc R 1 . .
H H2B 1.2769 0.1885 0.1293 0.048 Uiso calc R 1 . .
C C3 1.08292(15) 0.19255(12) 0.02448(11) 0.0371(3) Uani d . 1 . .
C C4 0.95026(14) 0.14479(11) 0.04268(10) 0.0331(3) Uani d . 1 . .
C C5 0.93213(13) 0.13505(11) 0.16238(10) 0.0310(3) Uani d . 1 . .
H H5 0.8828 0.0472 0.1626 0.037 Uiso calc R 1 . .
C C6 1.10345(14) 0.08311(12) 0.31764(10) 0.0337(3) Uani d . 1 . .
C C7 1.25989(15) 0.11016(13) 0.39709(11) 0.0357(3) Uani d . 1 . .
H H7 1.3274 0.1358 0.3501 0.043 Uiso calc R 1 . .
C C8 1.45086(15) 0.27218(15) 0.54032(13) 0.0478(4) Uani d . 1 . .
H H8A 1.4994 0.2871 0.4801 0.057 Uiso calc R 1 . .
H H8B 1.4889 0.2154 0.5853 0.057 Uiso calc R 1 . .
C C9 1.4863(2) 0.39292(17) 0.61776(16) 0.0611(4) Uani d . 1 . .
H H9A 1.4450 0.4485 0.5733 0.073 Uiso calc R 1 . .
H H9B 1.5924 0.4315 0.6454 0.073 Uiso calc R 1 . .
C C10 1.2279(2) 0.29267(17) 0.65584(14) 0.0574(4) Uani d . 1 . .
H H10A 1.1697 0.2655 0.7082 0.069 Uiso calc R 1 . .
H H10B 1.1886 0.3499 0.6126 0.069 Uiso calc R 1 . .
C C11 1.21338(17) 0.18191(15) 0.57289(12) 0.0457(3) Uani d . 1 . .
H H11A 1.2508 0.1239 0.6163 0.055 Uiso calc R 1 . .
H H11B 1.1099 0.1405 0.5329 0.055 Uiso calc R 1 . .
C C12 1.15095(14) 0.39523(12) 0.24545(11) 0.0358(3) Uani d . 1 . .
C C13 1.12638(16) 0.43177(14) 0.34780(13) 0.0448(3) Uani d . 1 . .
H H13 1.1291 0.3814 0.4051 0.054 Uiso calc R 1 . .
C C14 1.0980(2) 0.54136(16) 0.36610(16) 0.0577(4) Uani d . 1 . .
H H14 1.0809 0.5643 0.4352 0.069 Uiso calc R 1 . .
C C15 1.0948(2) 0.61727(16) 0.28258(18) 0.0640(5) Uani d . 1 . .
H H15 1.0773 0.6922 0.2955 0.077 Uiso calc R 1 . .
C C16 1.1173(2) 0.58217(16) 0.18069(17) 0.0608(4) Uani d . 1 . .
H H16 1.1135 0.6327 0.1235 0.073 Uiso calc R 1 . .
C C17 1.14591(18) 0.47184(13) 0.16176(13) 0.0471(3) Uani d . 1 . .
H H17 1.1618 0.4490 0.0921 0.057 Uiso calc R 1 . .
C C18 0.83851(13) 0.20571(12) 0.19968(11) 0.0332(3) Uani d . 1 . .
C C19 0.80193(16) 0.18358(14) 0.30119(12) 0.0425(3) Uani d . 1 . .
H H19 0.8339 0.1262 0.3429 0.051 Uiso calc R 1 . .
C C20 0.71920(19) 0.24515(16) 0.34109(15) 0.0547(4) Uani d . 1 . .
H H20 0.6955 0.2294 0.4093 0.066 Uiso calc R 1 . .
C C21 0.6719(2) 0.32964(16) 0.28039(16) 0.0597(4) Uani d . 1 . .
H H21 0.6165 0.3720 0.3075 0.072 Uiso calc R 1 . .
C C22 0.7062(2) 0.35187(16) 0.17939(16) 0.0555(4) Uani d . 1 . .
H H22 0.6733 0.4090 0.1379 0.067 Uiso calc R 1 . .
C C23 0.78906(16) 0.29013(13) 0.13889(12) 0.0423(3) Uani d . 1 . .
H H23 0.8116 0.3057 0.0702 0.051 Uiso calc R 1 . .
C C24 1.2782(2) -0.00907(15) 0.43919(14) 0.0524(4) Uani d . 1 . .
H H24A 1.3719 0.0096 0.4965 0.079 Uiso calc R 1 . .
H H24B 1.2733 -0.0661 0.3751 0.079 Uiso calc R 1 . .
H H24C 1.2008 -0.0457 0.4725 0.079 Uiso calc R 1 . .
C C25 0.82265(15) 0.08996(12) -0.05693(11) 0.0369(3) Uani d . 1 . .
C C26 0.56361(17) -0.00482(15) -0.12584(13) 0.0494(4) Uani d . 1 . .
H H26A 0.4891 -0.0668 -0.1038 0.059 Uiso calc R 1 . .
H H26B 0.5820 -0.0430 -0.1922 0.059 Uiso calc R 1 . .
C C27 0.5094(2) 0.1005(2) -0.15733(19) 0.0757(6) Uani d . 1 . .
H H27A 0.4967 0.1411 -0.0904 0.114 Uiso calc R 1 . .
H H27B 0.4167 0.0701 -0.2167 0.114 Uiso calc R 1 . .
H H27C 0.5797 0.1585 -0.1852 0.114 Uiso calc R 1 . .
N N1 1.07728(11) 0.16791(10) 0.24818(9) 0.0326(2) Uani d . 1 . .
N N2 1.29325(11) 0.21563(10) 0.48737(9) 0.0336(2) Uani d . 1 . .
O O1 1.00568(11) -0.01107(9) 0.31843(9) 0.0454(2) Uani d . 1 . .
O O2 1.10662(12) 0.19398(11) -0.07897(9) 0.0520(3) Uani d . 1 . .
H H2 1.0283 0.1614 -0.1296 0.078 Uiso calc R 1 . .
O O3 0.82742(12) 0.08937(11) -0.15678(8) 0.0539(3) Uani d . 1 . .
O O4 0.69839(10) 0.03850(9) -0.03050(8) 0.0406(2) Uani d . 1 . .
S S1 1.41530(6) 0.37181(4) 0.73873(4) 0.06261(15) Uani d . 1 . .

loop_
_atom_site_aniso_label
_atom_site_aniso_U_11
_atom_site_aniso_U_22
_atom_site_aniso_U_33
_atom_site_aniso_U_12
_atom_site_aniso_U_13
_atom_site_aniso_U_23
C1 0.0296(6) 0.0326(6) 0.0350(6) 0.0045(5) 0.0035(5) 0.0060(5)
C2 0.0337(7) 0.0390(7) 0.0460(8) 0.0076(5) 0.0137(6) 0.0064(6)
C3 0.0431(7) 0.0354(7) 0.0351(7) 0.0139(6) 0.0140(6) 0.0047(5)
C4 0.0358(6) 0.0322(6) 0.0299(6) 0.0116(5) 0.0070(5) 0.0025(5)
C5 0.0288(6) 0.0298(6) 0.0289(6) 0.0052(5) 0.0041(5) 0.0032(5)
C6 0.0370(7) 0.0346(7) 0.0286(6) 0.0105(5) 0.0090(5) 0.0055(5)
C7 0.0362(7) 0.0409(7) 0.0306(6) 0.0146(5) 0.0078(5) 0.0069(5)
C8 0.0320(7) 0.0619(10) 0.0434(8) 0.0100(7) 0.0079(6) 0.0019(7)
C9 0.0495(9) 0.0547(10) 0.0591(10) -0.0010(8) 0.0049(8) -0.0027(8)
C10 0.0655(11) 0.0708(11) 0.0464(9) 0.0303(9) 0.0250(8) 0.0069(8)
C11 0.0438(8) 0.0530(9) 0.0390(7) 0.0094(7) 0.0169(6) 0.0063(6)
C12 0.0307(6) 0.0302(6) 0.0368(7) 0.0014(5) 0.0032(5) 0.0031(5)
C13 0.0459(8) 0.0404(7) 0.0407(7) 0.0057(6) 0.0097(6) 0.0036(6)
C14 0.0615(10) 0.0485(9) 0.0599(10) 0.0124(8) 0.0215(8) -0.0046(8)
C15 0.0691(12) 0.0387(9) 0.0863(13) 0.0184(8) 0.0259(10) 0.0066(8)
C16 0.0725(11) 0.0420(9) 0.0709(11) 0.0196(8) 0.0213(9) 0.0216(8)
C17 0.0546(9) 0.0389(8) 0.0446(8) 0.0112(7) 0.0125(7) 0.0101(6)
C18 0.0293(6) 0.0327(6) 0.0313(6) 0.0049(5) 0.0051(5) 0.0003(5)
C19 0.0429(7) 0.0467(8) 0.0379(7) 0.0131(6) 0.0130(6) 0.0062(6)
C20 0.0576(10) 0.0613(10) 0.0484(9) 0.0173(8) 0.0248(8) 0.0013(7)
C21 0.0619(10) 0.0562(10) 0.0693(11) 0.0254(8) 0.0285(9) -0.0019(8)
C22 0.0611(10) 0.0474(9) 0.0641(10) 0.0279(8) 0.0167(8) 0.0086(8)
C23 0.0455(8) 0.0413(7) 0.0403(7) 0.0150(6) 0.0117(6) 0.0060(6)
C24 0.0642(10) 0.0485(9) 0.0429(8) 0.0280(8) 0.0018(7) 0.0064(7)
C25 0.0422(7) 0.0358(7) 0.0311(6) 0.0146(6) 0.0065(5) 0.0017(5)
C26 0.0395(8) 0.0513(9) 0.0411(8) 0.0069(6) -0.0052(6) -0.0004(6)
C27 0.0595(11) 0.0746(13) 0.0794(13) 0.0234(10) -0.0081(10) 0.0230(11)
N1 0.0296(5) 0.0308(5) 0.0314(5) 0.0059(4) 0.0030(4) 0.0054(4)
N2 0.0291(5) 0.0398(6) 0.0302(5) 0.0091(4) 0.0077(4) 0.0055(4)
O1 0.0431(5) 0.0415(5) 0.0446(5) 0.0043(4) 0.0088(4) 0.0161(4)
O2 0.0516(6) 0.0649(7) 0.0388(5) 0.0120(5) 0.0204(5) 0.0043(5)
O3 0.0537(6) 0.0723(8) 0.0297(5) 0.0162(6) 0.0084(4) 0.0000(5)
O4 0.0352(5) 0.0447(5) 0.0327(5) 0.0077(4) 0.0010(4) 0.0018(4)
S1 0.0835(3) 0.0571(3) 0.0407(2) 0.0286(2) 0.0031(2) -0.00484(18)

loop_
_atom_type_symbol
_atom_type_description
_atom_type_scat_dispersion_real
_atom_type_scat_dispersion_imag
_atom_type_scat_source
C C 0.0033 0.0016 'International Tables Vol C Tables 4.2.6.8 and 6.1.1.4'
H H 0.0000 0.0000 'International Tables Vol C Tables 4.2.6.8 and 6.1.1.4'
N N 0.0061 0.0033 'International Tables Vol C Tables 4.2.6.8 and 6.1.1.4'
O O 0.0106 0.0060 'International Tables Vol C Tables 4.2.6.8 and 6.1.1.4'
S S 0.1246 0.1234 'International Tables Vol C Tables 4.2.6.8 and 6.1.1.4'

loop_
_geom_angle_atom_site_label_1
_geom_angle_atom_site_label_2
_geom_angle_atom_site_label_3
_geom_angle_site_symmetry_1
_geom_angle_site_symmetry_3
_geom_angle
_geom_angle_publ_flag
N1 C1 C2 . . 107.66(11) ?
N1 C1 C12 . . 112.16(11) ?
C2 C1 C12 . . 114.82(11) ?
N1 C1 H1 . . 107.3 ?
C2 C1 H1 . . 107.3 ?
C12 C1 H1 . . 107.3 ?
C3 C2 C1 . . 111.58(11) ?
C3 C2 H2A . . 109.3 ?
C1 C2 H2A . . 109.3 ?
C3 C2 H2B . . 109.3 ?
C1 C2 H2B . . 109.3 ?
H2A C2 H2B . . 108.0 ?
O2 C3 C4 . . 125.09(13) ?
O2 C3 C2 . . 112.09(12) ?
C4 C3 C2 . . 122.79(12) ?
C3 C4 C25 . . 118.29(12) ?
C3 C4 C5 . . 122.64(11) ?
C25 C4 C5 . . 118.79(11) ?
N1 C5 C4 . . 109.82(10) ?
N1 C5 C18 . . 110.60(10) ?
C4 C5 C18 . . 116.73(10) ?
N1 C5 H5 . . 106.3 ?
C4 C5 H5 . . 106.3 ?
C18 C5 H5 . . 106.3 ?
O1 C6 N1 . . 121.77(12) ?
O1 C6 C7 . . 120.49(12) ?
N1 C6 C7 . . 117.73(11) ?
N2 C7 C24 . . 116.11(11) ?
N2 C7 C6 . . 109.40(10) ?
C24 C7 C6 . . 109.39(12) ?
N2 C7 H7 . . 107.2 ?
C24 C7 H7 . . 107.2 ?
C6 C7 H7 . . 107.2 ?
N2 C8 C9 . . 111.80(13) ?
N2 C8 H8A . . 109.3 ?
C9 C8 H8A . . 109.3 ?
N2 C8 H8B . . 109.3 ?
C9 C8 H8B . . 109.3 ?
H8A C8 H8B . . 107.9 ?
C8 C9 S1 . . 112.18(12) ?
C8 C9 H9A . . 109.2 ?
S1 C9 H9A . . 109.2 ?
C8 C9 H9B . . 109.2 ?
S1 C9 H9B . . 109.2 ?
H9A C9 H9B . . 107.9 ?
C11 C10 S1 . . 112.47(12) ?
C11 C10 H10A . . 109.1 ?
S1 C10 H10A . . 109.1 ?
C11 C10 H10B . . 109.1 ?
S1 C10 H10B . . 109.1 ?
H10A C10 H10B . . 107.8 ?
N2 C11 C10 . . 112.61(13) ?
N2 C11 H11A . . 109.1 ?
C10 C11 H11A . . 109.1 ?
N2 C11 H11B . . 109.1 ?
C10 C11 H11B . . 109.1 ?
H11A C11 H11B . . 107.8 ?
C17 C12 C13 . . 118.22(14) ?
C17 C12 C1 . . 123.25(13) ?
C13 C12 C1 . . 118.41(12) ?
C14 C13 C12 . . 120.97(15) ?
C14 C13 H13 . . 119.5 ?
C12 C13 H13 . . 119.5 ?
C13 C14 C15 . . 120.20(16) ?
C13 C14 H14 . . 119.9 ?
C15 C14 H14 . . 119.9 ?
C16 C15 C14 . . 119.63(16) ?
C16 C15 H15 . . 120.2 ?
C14 C15 H15 . . 120.2 ?
C15 C16 C17 . . 120.40(16) ?
C15 C16 H16 . . 119.8 ?
C17 C16 H16 . . 119.8 ?
C12 C17 C16 . . 120.56(15) ?
C12 C17 H17 . . 119.7 ?
C16 C17 H17 . . 119.7 ?
C23 C18 C19 . . 118.54(13) ?
C23 C18 C5 . . 123.75(12) ?
C19 C18 C5 . . 117.71(12) ?
C20 C19 C18 . . 120.98(14) ?
C20 C19 H19 . . 119.5 ?
C18 C19 H19 . . 119.5 ?
C21 C20 C19 . . 119.88(15) ?
C21 C20 H20 . . 120.1 ?
C19 C20 H20 . . 120.1 ?
C20 C21 C22 . . 119.83(15) ?
C20 C21 H21 . . 120.1 ?
C22 C21 H21 . . 120.1 ?
C21 C22 C23 . . 120.49(15) ?
C21 C22 H22 . . 119.8 ?
C23 C22 H22 . . 119.8 ?
C18 C23 C22 . . 120.26(14) ?
C18 C23 H23 . . 119.9 ?
C22 C23 H23 . . 119.9 ?
C7 C24 H24A . . 109.5 ?
C7 C24 H24B . . 109.5 ?
H24A C24 H24B . . 109.5 ?
C7 C24 H24C . . 109.5 ?
H24A C24 H24C . . 109.5 ?
H24B C24 H24C . . 109.5 ?
O3 C25 O4 . . 122.39(12) ?
O3 C25 C4 . . 123.53(13) ?
O4 C25 C4 . . 114.08(11) ?
O4 C26 C27 . . 110.13(13) ?
O4 C26 H26A . . 109.6 ?
C27 C26 H26A . . 109.6 ?
O4 C26 H26B . . 109.6 ?
C27 C26 H26B . . 109.6 ?
H26A C26 H26B . . 108.1 ?
C26 C27 H27A . . 109.5 ?
C26 C27 H27B . . 109.5 ?
H27A C27 H27B . . 109.5 ?
C26 C27 H27C . . 109.5 ?
H27A C27 H27C . . 109.5 ?
H27B C27 H27C . . 109.5 ?
C6 N1 C5 . . 117.56(10) ?
C6 N1 C1 . . 125.05(11) ?
C5 N1 C1 . . 115.92(10) ?
C8 N2 C11 . . 112.46(11) ?
C8 N2 C7 . . 111.81(11) ?
C11 N2 C7 . . 111.79(11) ?
C3 O2 H2 . . 109.5 ?
C25 O4 C26 . . 116.77(11) ?
C9 S1 C10 . . 95.98(8) ?

loop_
_geom_bond_atom_site_label_1
_geom_bond_atom_site_label_2
_geom_bond_site_symmetry_2
_geom_bond_distance
_geom_bond_publ_flag
C1 N1 . 1.4773(16) ?
C1 C2 . 1.5142(19) ?
C1 C12 . 1.5182(19) ?
C1 H1 . 0.9800 ?
C2 C3 . 1.4861(19) ?
C2 H2A . 0.9700 ?
C2 H2B . 0.9700 ?
C3 O2 . 1.3323(16) ?
C3 C4 . 1.3501(19) ?
C4 C25 . 1.4477(18) ?
C4 C5 . 1.5126(17) ?
C5 N1 . 1.4665(16) ?
C5 C18 . 1.5202(18) ?
C5 H5 . 0.9800 ?
C6 O1 . 1.2227(16) ?
C6 N1 . 1.3609(17) ?
C6 C7 . 1.5281(18) ?
C7 N2 . 1.4675(18) ?
C7 C24 . 1.526(2) ?
C7 H7 . 0.9800 ?
C8 N2 . 1.4520(18) ?
C8 C9 . 1.507(2) ?
C8 H8A . 0.9700 ?
C8 H8B . 0.9700 ?
C9 S1 . 1.782(2) ?
C9 H9A . 0.9700 ?
C9 H9B . 0.9700 ?
C10 C11 . 1.507(2) ?
C10 S1 . 1.792(2) ?
C10 H10A . 0.9700 ?
C10 H10B . 0.9700 ?
C11 N2 . 1.4647(17) ?
C11 H11A . 0.9700 ?
C11 H11B . 0.9700 ?
C12 C17 . 1.382(2) ?
C12 C13 . 1.382(2) ?
C13 C14 . 1.373(2) ?
C13 H13 . 0.9300 ?
C14 C15 . 1.375(3) ?
C14 H14 . 0.9300 ?
C15 C16 . 1.363(3) ?
C15 H15 . 0.9300 ?
C16 C17 . 1.384(2) ?
C16 H16 . 0.9300 ?
C17 H17 . 0.9300 ?
C18 C23 . 1.375(2) ?
C18 C19 . 1.3867(19) ?
C19 C20 . 1.374(2) ?
C19 H19 . 0.9300 ?
C20 C21 . 1.367(3) ?
C20 H20 . 0.9300 ?
C21 C22 . 1.371(2) ?
C21 H21 . 0.9300 ?
C22 C23 . 1.380(2) ?
C22 H22 . 0.9300 ?
C23 H23 . 0.9300 ?
C24 H24A . 0.9600 ?
C24 H24B . 0.9600 ?
C24 H24C . 0.9600 ?
C25 O3 . 1.2212(17) ?
C25 O4 . 1.3310(17) ?
C26 O4 . 1.4505(16) ?
C26 C27 . 1.485(3) ?
C26 H26A . 0.9700 ?
C26 H26B . 0.9700 ?
C27 H27A . 0.9600 ?
C27 H27B . 0.9600 ?
C27 H27C . 0.9600 ?
O2 H2 . 0.8200 ?

loop_
_geom_hbond_atom_site_label_D
_geom_hbond_atom_site_label_H
_geom_hbond_atom_site_label_A
_geom_hbond_site_symmetry_A
_geom_hbond_distance_DH
_geom_hbond_distance_HA
_geom_hbond_distance_DA
_geom_hbond_angle_DHA
O2 H2 O3 . 0.82 1.85 2.560(2) 144
C24 H24B O3 2_755 0.96 2.54 3.285(2) 135

loop_
_geom_torsion_atom_site_label_1
_geom_torsion_atom_site_label_2
_geom_torsion_atom_site_label_3
_geom_torsion_atom_site_label_4
_geom_torsion_site_symmetry_1
_geom_torsion_site_symmetry_2
_geom_torsion_site_symmetry_3
_geom_torsion_site_symmetry_4
_geom_torsion
_geom_torsion_publ_flag
N1 C1 C2 C3 . . . . 48.04(14) ?
C12 C1 C2 C3 . . . . -77.64(14) ?
C1 C2 C3 O2 . . . . 164.35(11) ?
C1 C2 C3 C4 . . . . -17.41(18) ?
O2 C3 C4 C25 . . . . 0.3(2) ?
C2 C3 C4 C25 . . . . -177.71(12) ?
O2 C3 C4 C5 . . . . 174.15(12) ?
C2 C3 C4 C5 . . . . -3.9(2) ?
C3 C4 C5 N1 . . . . -7.76(17) ?
C25 C4 C5 N1 . . . . 166.06(11) ?
C3 C4 C5 C18 . . . . 119.13(14) ?
C25 C4 C5 C18 . . . . -67.04(15) ?
O1 C6 C7 N2 . . . . -110.36(14) ?
N1 C6 C7 N2 . . . . 68.68(14) ?
O1 C6 C7 C24 . . . . 17.86(18) ?
N1 C6 C7 C24 . . . . -163.10(12) ?
N2 C8 C9 S1 . . . . 64.32(17) ?
S1 C10 C11 N2 . . . . -61.25(16) ?
N1 C1 C12 C17 . . . . -125.18(14) ?
C2 C1 C12 C17 . . . . -1.86(18) ?
N1 C1 C12 C13 . . . . 58.79(15) ?
C2 C1 C12 C13 . . . . -177.89(12) ?
C17 C12 C13 C14 . . . . -0.1(2) ?
C1 C12 C13 C14 . . . . 176.10(14) ?
C12 C13 C14 C15 . . . . -0.5(3) ?
C13 C14 C15 C16 . . . . 1.1(3) ?
C14 C15 C16 C17 . . . . -1.1(3) ?
C13 C12 C17 C16 . . . . 0.2(2) ?
C1 C12 C17 C16 . . . . -175.88(14) ?
C15 C16 C17 C12 . . . . 0.5(3) ?
N1 C5 C18 C23 . . . . 116.73(13) ?
C4 C5 C18 C23 . . . . -9.78(18) ?
N1 C5 C18 C19 . . . . -62.99(15) ?
C4 C5 C18 C19 . . . . 170.50(11) ?
C23 C18 C19 C20 . . . . -0.6(2) ?
C5 C18 C19 C20 . . . . 179.18(13) ?
C18 C19 C20 C21 . . . . 0.0(2) ?
C19 C20 C21 C22 . . . . 0.5(3) ?
C20 C21 C22 C23 . . . . -0.4(3) ?
C19 C18 C23 C22 . . . . 0.6(2) ?
C5 C18 C23 C22 . . . . -179.08(13) ?
C21 C22 C23 C18 . . . . -0.2(2) ?
C3 C4 C25 O3 . . . . -3.3(2) ?
C5 C4 C25 O3 . . . . -177.40(13) ?
C3 C4 C25 O4 . . . . 176.05(12) ?
C5 C4 C25 O4 . . . . 1.95(17) ?
O1 C6 N1 C5 . . . . -8.07(18) ?
C7 C6 N1 C5 . . . . 172.90(10) ?
O1 C6 N1 C1 . . . . -173.66(12) ?
C7 C6 N1 C1 . . . . 7.31(18) ?
C4 C5 N1 C6 . . . . -123.91(12) ?
C18 C5 N1 C6 . . . . 105.82(13) ?
C4 C5 N1 C1 . . . . 42.99(14) ?
C18 C5 N1 C1 . . . . -87.27(13) ?
C2 C1 N1 C6 . . . . 101.21(14) ?
C12 C1 N1 C6 . . . . -131.53(13) ?
C2 C1 N1 C5 . . . . -64.58(14) ?
C12 C1 N1 C5 . . . . 62.67(14) ?
C9 C8 N2 C11 . . . . -63.15(17) ?
C9 C8 N2 C7 . . . . 170.12(13) ?
C10 C11 N2 C8 . . . . 61.90(17) ?
C10 C11 N2 C7 . . . . -171.36(12) ?
C24 C7 N2 C8 . . . . 75.03(16) ?
C6 C7 N2 C8 . . . . -160.59(11) ?
C24 C7 N2 C11 . . . . -52.06(16) ?
C6 C7 N2 C11 . . . . 72.31(14) ?
O3 C25 O4 C26 . . . . -7.80(19) ?
C4 C25 O4 C26 . . . . 172.84(11) ?
C27 C26 O4 C25 . . . . -81.20(18) ?
C8 C9 S1 C10 . . . . -55.24(14) ?
C11 C10 S1 C9 . . . . 53.83(14) ?
